data_7042990
loop_
_publ_author_name
'Brown, Matthew L.'
'Ovens, Jeffrey S.'
'Leznoff, Daniel B.'

_publ_section_title
;
 Dicyanoaurate-based heterobimetallic uranyl coordination polymers.
;
_journal_name_full 'Dalton transactions (Cambridge, England : 2003)'
_journal_paper_doi 10.1039/c7dt00942a
_journal_year 2017
_chemical_formula_moiety 'C28 H30 Au2 N8 O8 U2'
_chemical_formula_sum 'C28 H30 Au2 N8 O8 U2'
_chemical_formula_weight 1476.59
_space_group_crystal_system triclinic
_space_group_IT_number 2
_space_group_name_Hall '-P 1'
_space_group_name_H-M_alt 'P -1'
_symmetry_space_group_name_Hall '-P 1'
_symmetry_space_group_name_H-M 'P -1'
_atom_sites_solution_hydrogens mixed
_audit_creation_date 2016-07-07
_audit_creation_method
;
Olex2 1.2
(compiled 2016.02.19 svn.r3266 for OlexSys, GUI svn.r5155)
;
_audit_update_record
;
2017-03-14 deposited with the CCDC.
2017-04-26 downloaded from the CCDC.
;
_cell_angle_alpha 113.603(4)
_cell_angle_beta 97.039(4)
_cell_angle_gamma 99.801(4)
_cell_formula_units_Z 1
_cell_length_a 6.1056(9)
_cell_length_b 12.5052(18)
_cell_length_c 13.1277(19)
_cell_measurement_reflns_used 4105
_cell_measurement_temperature 150(2)
_cell_measurement_theta_max 28.05
_cell_measurement_theta_min 3.01
_cell_volume 884.7(2)
_computing_molecular_graphics 'Olex2 (Dolomanov et al., 2009), ShelXle (H\"ubschle et al., 2011)'
_computing_publication_material 'Olex2 (Dolomanov et al., 2009)'
_computing_structure_refinement 'SHELXL-2014/7 (Sheldrick, 2015)'
_computing_structure_solution 'XT (Version older then 2014/4) (Sheldrick, 2015)'
_diffrn_ambient_temperature 150(2)
_diffrn_measured_fraction_theta_full 0.999
_diffrn_measured_fraction_theta_max 0.888
_diffrn_measurement_device_type 'Bruker APEX-II CCD'
_diffrn_measurement_method '\f and \w scans'
_diffrn_radiation_monochromator 'horizonally mounted graphite crystal'
_diffrn_radiation_type MoK\a
_diffrn_radiation_wavelength 0.71073
_diffrn_reflns_av_R_equivalents 0.0550
_diffrn_reflns_av_unetI/netI 0.0762
_diffrn_reflns_Laue_measured_fraction_full 0.999
_diffrn_reflns_Laue_measured_fraction_max 0.888
_diffrn_reflns_limit_h_max 7
_diffrn_reflns_limit_h_min -7
_diffrn_reflns_limit_k_max 15
_diffrn_reflns_limit_k_min -15
_diffrn_reflns_limit_l_max 15
_diffrn_reflns_limit_l_min -15
_diffrn_reflns_number 9477
_diffrn_reflns_point_group_measured_fraction_full 0.999
_diffrn_reflns_point_group_measured_fraction_max 0.888
_diffrn_reflns_theta_full 25.242
_diffrn_reflns_theta_max 25.443
_diffrn_reflns_theta_min 1.831
_diffrn_source 'Sealed tube'
_diffrn_standards_number 0
_exptl_absorpt_coefficient_mu 17.448
_exptl_absorpt_correction_T_max 0.7457
_exptl_absorpt_correction_T_min 0.5944
_exptl_absorpt_correction_type multi-scan
_exptl_absorpt_process_details
;
SADABS-2014/4 (Bruker,2014/4) was used for absorption correction.
wR2(int) was 0.0712 before and 0.0469 after correction.
The Ratio of minimum to maximum transmission is 0.7971.
The \l/2 correction factor is 0.00150.
;
_exptl_crystal_colour red
_exptl_crystal_colour_primary red
_exptl_crystal_density_diffrn 2.772
_exptl_crystal_description needle
_exptl_crystal_F_000 660
_exptl_crystal_preparation 'No video taken, cannot determine crystal size.'
_exptl_crystal_recrystallization_method 'The material was crystallised from methanol by slow evaporation'
_exptl_crystal_size_max 0.100
_exptl_crystal_size_mid 0.030
_exptl_crystal_size_min 0.015
_refine_diff_density_max 2.872
_refine_diff_density_min -1.660
_refine_diff_density_rms 0.247
_refine_ls_extinction_method none
_refine_ls_goodness_of_fit_ref 1.042
_refine_ls_hydrogen_treatment mixed
_refine_ls_matrix_type full
_refine_ls_number_parameters 227
_refine_ls_number_reflns 3261
_refine_ls_number_restraints 225
_refine_ls_restrained_S_all 1.012
_refine_ls_R_factor_all 0.0806
_refine_ls_R_factor_gt 0.0488
_refine_ls_shift/su_max 0.001
_refine_ls_shift/su_mean 0.000
_refine_ls_structure_factor_coef Fsqd
_refine_ls_weighting_details 'w=1/[\s^2^(Fo^2^)+(0.0313P)^2^+1.7779P] where P=(Fo^2^+2Fc^2^)/3'
_refine_ls_weighting_scheme calc
_refine_ls_wR_factor_gt 0.0769
_refine_ls_wR_factor_ref 0.0833
_reflns_Friedel_coverage 0.000
_reflns_number_gt 2339
_reflns_number_total 3261
_reflns_threshold_expression 'I > 2\s(I)'
_cod_data_source_file c7dt00942a2.cif
_cod_data_source_block bipyChain
_cod_original_cell_volume 884.6(2)
_cod_database_code 7042990
_shelx_space_group_comment
;
The symmetry employed for this shelxl refinement is uniquely defined
by the following loop, which should always be used as a source of
symmetry information in preference to the above space-group names.
They are only intended as comments.
;
_olex2_refinement_description
;
1. Twinned data refinement
 Scales: 0.9895(14) 0.0105(14)
2. Fixed Uiso
 At 1.2 times of:
  All C(H) groups
 At 1.5 times of:
  All C(H,H,H) groups
3. Rigid body (RIGU) restrains
 All non-hydrogen atoms
 with sigma for 1-2 distances of 0.004 and sigma for 1-3 distances of 0.004
4.a Aromatic/amide H refined with riding coordinates:
 C14(H14), C5(H5), C6(H6), C7(H7), C8(H8), C12(H12), C13(H13), C11(H11)
4.b Idealised Me refined as rotating group:
 C3(H3A,H3B,H3C), C4(H4A,H4B,H4C)
;
_shelx_shelxl_version_number 2014/7
_olex2_date_sample_completion 2014-05-13
_olex2_date_sample_data_collection 2014-05-12
_olex2_date_sample_submission 2014-05-07
_olex2_diffrn_ambient_temperature_device 'Oxford Cryosystems'
_olex2_exptl_crystal_mounting_method 'MiTeGen dual-thickness MicroMount using parabar oil'
_olex2_submission_original_sample_id MLB83

loop_
_space_group_symop_operation_xyz
'x, y, z'
'-x, -y, -z'

loop_
_atom_site_label
_atom_site_type_symbol
_atom_site_fract_x
_atom_site_fract_y
_atom_site_fract_z
_atom_site_U_iso_or_equiv
_atom_site_adp_type
_atom_site_occupancy
_atom_site_site_symmetry_order
_atom_site_calc_flag
_atom_site_refinement_flags_posn
_atom_site_refinement_flags_adp
_atom_site_refinement_flags_occupancy
U1 U 0.78372(8) 0.75846(4) 0.52495(3) 0.02590(14) Uani 1 1 d . U .
H4 H 0.343(16) 0.769(9) 0.580(8) 0.01(3) Uiso 1 1 d . . .
Au1 Au 1.0000 1.0000 1.0000 0.0366(2) Uani 1 2 d S U P
Au2 Au 0.5000 1.0000 1.0000 0.0478(2) Uani 1 2 d S U P
O2 O 0.7113(13) 0.8886(7) 0.5278(6) 0.0386(19) Uani 1 1 d . U .
O3 O 0.8458(13) 0.6246(8) 0.5180(7) 0.043(2) Uani 1 1 d . U .
O4 O 0.4393(13) 0.7221(8) 0.5870(7) 0.037(2) Uani 1 1 d . U .
O5 O 1.1548(12) 0.8428(7) 0.5779(6) 0.0353(19) Uani 1 1 d . U .
N1 N 0.8747(16) 0.8507(10) 0.7375(8) 0.046(3) Uani 1 1 d . U .
N2 N 0.357(2) 0.7318(12) 0.9614(11) 0.064(3) Uani 1 1 d . U .
N3 N 0.4765(14) 0.6227(8) 0.3383(7) 0.027(2) Uani 1 1 d . U .
N4 N 0.8881(14) 0.7422(8) 0.3332(7) 0.0264(19) Uani 1 1 d . U .
C1 C 0.921(2) 0.9048(12) 0.8337(10) 0.043(3) Uani 1 1 d . U .
C2 C 0.413(2) 0.8305(15) 0.9770(12) 0.051(3) Uani 1 1 d . U .
C3 C 1.267(2) 0.9661(11) 0.6453(12) 0.049(3) Uani 1 1 d . U .
H3A H 1.3467 0.9978 0.5990 0.073 Uiso 1 1 calc R U .
H3B H 1.3775 0.9734 0.7100 0.073 Uiso 1 1 calc R U .
H3C H 1.1551 1.0120 0.6732 0.073 Uiso 1 1 calc R U .
C14 C 1.089(2) 0.8029(10) 0.3312(10) 0.036(3) Uani 1 1 d . U .
H14 H 1.2075 0.8349 0.3973 0.043 Uiso 1 1 calc R U .
C4 C 0.387(2) 0.6754(13) 0.6658(11) 0.052(4) Uani 1 1 d . U .
H4A H 0.2985 0.5917 0.6244 0.077 Uiso 1 1 calc R U .
H4B H 0.2971 0.7234 0.7147 0.077 Uiso 1 1 calc R U .
H4C H 0.5278 0.6788 0.7127 0.077 Uiso 1 1 calc R U .
C5 C 0.288(2) 0.5525(11) 0.3398(11) 0.040(3) Uani 1 1 d . U .
H5 H 0.2696 0.5501 0.4098 0.048 Uiso 1 1 calc R U .
C6 C 0.118(2) 0.4829(12) 0.2443(11) 0.047(3) Uani 1 1 d . U .
H6 H -0.0140 0.4337 0.2484 0.056 Uiso 1 1 calc R U .
C7 C 0.144(2) 0.4862(12) 0.1453(11) 0.050(3) Uani 1 1 d . U .
H7 H 0.0282 0.4401 0.0788 0.060 Uiso 1 1 calc R U .
C8 C 0.337(2) 0.5555(11) 0.1401(10) 0.044(3) Uani 1 1 d . U .
H8 H 0.3559 0.5578 0.0702 0.053 Uiso 1 1 calc R U .
C12 C 0.967(2) 0.7788(11) 0.1454(10) 0.043(3) Uani 1 1 d . U .
H12 H 0.9918 0.7932 0.0815 0.052 Uiso 1 1 calc R U .
C9 C 0.5056(18) 0.6228(10) 0.2379(9) 0.029(2) Uani 1 1 d . U .
C13 C 1.134(2) 0.8213(11) 0.2393(10) 0.045(3) Uani 1 1 d . U .
H13 H 1.2806 0.8635 0.2413 0.054 Uiso 1 1 calc R U .
C10 C 0.7207(18) 0.6941(10) 0.2364(9) 0.026(2) Uani 1 1 d . U .
C11 C 0.760(2) 0.7141(11) 0.1445(10) 0.040(3) Uani 1 1 d . U .
H11 H 0.6418 0.6827 0.0786 0.048 Uiso 1 1 calc R U .

loop_
_atom_site_aniso_label
_atom_site_aniso_U_11
_atom_site_aniso_U_22
_atom_site_aniso_U_33
_atom_site_aniso_U_23
_atom_site_aniso_U_13
_atom_site_aniso_U_12
U1 0.0224(2) 0.0301(3) 0.0222(2) 0.0090(2) 0.00333(18) 0.0055(2)
Au1 0.0275(4) 0.0529(5) 0.0204(3) 0.0099(3) 0.0022(3) 0.0042(3)
Au2 0.0276(4) 0.0716(6) 0.0451(5) 0.0268(4) 0.0092(3) 0.0090(4)
O2 0.038(4) 0.041(4) 0.034(4) 0.012(3) 0.014(4) 0.008(4)
O3 0.033(4) 0.051(5) 0.040(5) 0.017(4) 0.006(4) 0.005(4)
O4 0.030(4) 0.048(5) 0.040(4) 0.024(4) 0.009(3) 0.011(4)
O5 0.031(4) 0.030(4) 0.038(4) 0.010(3) 0.005(3) 0.004(3)
N1 0.032(5) 0.064(7) 0.030(4) 0.011(4) 0.005(4) 0.003(5)
N2 0.046(8) 0.077(7) 0.072(9) 0.041(7) 0.011(6) -0.003(6)
N3 0.024(4) 0.026(5) 0.029(4) 0.013(3) 0.005(3) 0.000(3)
N4 0.025(4) 0.022(5) 0.028(4) 0.007(3) 0.009(3) 0.004(3)
C1 0.034(7) 0.057(8) 0.027(4) 0.010(4) 0.004(4) 0.005(6)
C2 0.024(6) 0.080(7) 0.049(8) 0.035(6) 0.004(6) -0.003(6)
C3 0.044(7) 0.031(6) 0.062(8) 0.013(5) 0.009(6) 0.005(5)
C14 0.032(5) 0.033(7) 0.038(5) 0.011(5) 0.013(4) 0.003(4)
C4 0.054(8) 0.064(9) 0.053(8) 0.037(7) 0.025(7) 0.015(7)
C5 0.035(5) 0.039(7) 0.039(5) 0.016(5) 0.008(4) -0.006(5)
C6 0.039(6) 0.048(8) 0.041(5) 0.017(5) 0.003(4) -0.010(5)
C7 0.049(6) 0.049(8) 0.036(5) 0.012(5) 0.003(5) -0.011(6)
C8 0.044(5) 0.046(7) 0.032(5) 0.016(5) 0.001(4) -0.007(5)
C12 0.054(6) 0.036(7) 0.035(5) 0.014(5) 0.017(4) 0.000(5)
C9 0.028(4) 0.028(6) 0.026(4) 0.010(4) 0.004(3) 0.002(4)
C13 0.047(6) 0.040(7) 0.040(5) 0.013(5) 0.015(4) -0.003(5)
C10 0.030(4) 0.021(5) 0.029(4) 0.009(4) 0.009(3) 0.008(4)
C11 0.046(6) 0.040(7) 0.031(5) 0.016(5) 0.010(4) 0.003(5)

loop_
_atom_type_symbol
_atom_type_description
_atom_type_scat_dispersion_real
_atom_type_scat_dispersion_imag
_atom_type_scat_source
C C 0.0033 0.0016 'International Tables Vol C Tables 4.2.6.8 and 6.1.1.4'
H H 0.0000 0.0000 'International Tables Vol C Tables 4.2.6.8 and 6.1.1.4'
Au Au -2.0133 8.8022 'International Tables Vol C Tables 4.2.6.8 and 6.1.1.4'
N N 0.0061 0.0033 'International Tables Vol C Tables 4.2.6.8 and 6.1.1.4'
O O 0.0106 0.0060 'International Tables Vol C Tables 4.2.6.8 and 6.1.1.4'
U U -9.6767 9.6646 'International Tables Vol C Tables 4.2.6.8 and 6.1.1.4'

loop_
_geom_angle_atom_site_label_1
_geom_angle_atom_site_label_2
_geom_angle_atom_site_label_3
_geom_angle
_geom_angle_site_symmetry_1
_geom_angle_site_symmetry_3
O2 U1 O3 177.6(4) . .
O2 U1 O5 93.7(3) . .
O3 U1 O5 88.5(3) . .
O2 U1 O4 85.9(3) . .
O3 U1 O4 92.9(3) . .
O5 U1 O4 145.9(3) . .
O2 U1 N1 90.2(4) . .
O3 U1 N1 91.4(4) . .
O5 U1 N1 73.8(3) . .
O4 U1 N1 72.1(3) . .
O2 U1 N4 82.4(3) . .
O3 U1 N4 97.1(3) . .
O5 U1 N4 78.0(3) . .
O4 U1 N4 135.3(3) . .
N1 U1 N4 150.3(3) . .
O2 U1 N3 91.7(3) . .
O3 U1 N3 86.0(3) . .
O5 U1 N3 139.1(3) . .
O4 U1 N3 74.9(3) . .
N1 U1 N3 146.7(3) . .
N4 U1 N3 62.7(3) . .
C1 Au1 C1 180.0 2_777 .
C1 Au1 Au2 90.4(4) 2_777 .
C1 Au1 Au2 89.6(4) . .
C1 Au1 Au2 89.6(4) 2_777 1_655
C1 Au1 Au2 90.4(4) . 1_655
Au2 Au1 Au2 180.0 . 1_655
C2 Au2 C2 180.0 2_677 .
C2 Au2 Au1 86.2(4) 2_677 .
C2 Au2 Au1 93.8(4) . .
C2 Au2 Au1 93.8(4) 2_677 1_455
C2 Au2 Au1 86.2(4) . 1_455
Au1 Au2 Au1 180.0 . 1_455
C4 O4 U1 131.2(7) . .
C4 O4 O5 105.9(7) . 1_455
U1 O4 O5 119.0(4) . 1_455
C4 O4 H4 111(6) . .
U1 O4 H4 114(6) . .
O5 O4 H4 5(6) 1_455 .
C3 O5 U1 128.5(7) . .
C1 N1 U1 172.3(12) . .
C5 N3 C9 118.4(10) . .
C5 N3 U1 121.1(7) . .
C9 N3 U1 120.6(7) . .
C14 N4 C10 117.7(10) . .
C14 N4 U1 120.9(7) . .
C10 N4 U1 119.7(7) . .
N1 C1 Au1 179.4(13) . .
N2 C2 Au2 177.8(13) . .
O5 C3 H3A 109.5 . .
O5 C3 H3B 109.5 . .
H3A C3 H3B 109.5 . .
O5 C3 H3C 109.5 . .
H3A C3 H3C 109.5 . .
H3B C3 H3C 109.5 . .
N4 C14 C13 123.5(12) . .
N4 C14 H14 118.3 . .
C13 C14 H14 118.3 . .
O4 C4 H4A 109.5 . .
O4 C4 H4B 109.5 . .
H4A C4 H4B 109.5 . .
O4 C4 H4C 109.5 . .
H4A C4 H4C 109.5 . .
H4B C4 H4C 109.5 . .
N3 C5 C6 122.9(12) . .
N3 C5 H5 118.6 . .
C6 C5 H5 118.6 . .
C7 C6 C5 118.6(13) . .
C7 C6 H6 120.7 . .
C5 C6 H6 120.7 . .
C6 C7 C8 120.1(12) . .
C6 C7 H7 120.0 . .
C8 C7 H7 120.0 . .
C7 C8 C9 119.5(12) . .
C7 C8 H8 120.2 . .
C9 C8 H8 120.2 . .
C13 C12 C11 118.5(12) . .
C13 C12 H12 120.8 . .
C11 C12 H12 120.8 . .
N3 C9 C8 120.4(11) . .
N3 C9 C10 117.6(9) . .
C8 C9 C10 121.9(11) . .
C12 C13 C14 119.2(12) . .
C12 C13 H13 120.4 . .
C14 C13 H13 120.4 . .
C11 C10 N4 119.7(11) . .
C11 C10 C9 123.3(10) . .
N4 C10 C9 117.0(10) . .
C10 C11 C12 121.4(12) . .
C10 C11 H11 119.3 . .
C12 C11 H11 119.3 . .

loop_
_geom_bond_atom_site_label_1
_geom_bond_atom_site_label_2
_geom_bond_distance
_geom_bond_site_symmetry_2
U1 O2 1.745(8) .
U1 O3 1.748(8) .
U1 O5 2.223(7) .
U1 O4 2.384(8) .
U1 N1 2.500(10) .
U1 N4 2.610(9) .
U1 N3 2.620(9) .
Au1 C1 1.970(12) 2_777
Au1 C1 1.970(12) .
Au1 Au2 3.0528(5) .
Au1 Au2 3.0528(5) 1_655
Au2 C2 1.982(17) 2_677
Au2 C2 1.982(17) .
Au2 Au1 3.0528(5) 1_455
O4 C4 1.420(14) .
O4 O5 2.509(11) 1_455
O4 H4 0.92(9) .
O5 C3 1.425(14) .
N1 C1 1.137(14) .
N2 C2 1.149(17) .
N3 C5 1.331(14) .
N3 C9 1.352(13) .
N4 C14 1.339(14) .
N4 C10 1.372(13) .
C3 H3A 0.9800 .
C3 H3B 0.9800 .
C3 H3C 0.9800 .
C14 C13 1.366(16) .
C14 H14 0.9500 .
C4 H4A 0.9800 .
C4 H4B 0.9800 .
C4 H4C 0.9800 .
C5 C6 1.380(16) .
C5 H5 0.9500 .
C6 C7 1.344(17) .
C6 H6 0.9500 .
C7 C8 1.364(17) .
C7 H7 0.9500 .
C8 C9 1.390(15) .
C8 H8 0.9500 .
C12 C13 1.350(16) .
C12 C11 1.376(17) .
C12 H12 0.9500 .
C9 C10 1.464(16) .
C13 H13 0.9500 .
C10 C11 1.366(15) .
C11 H11 0.9500 .

loop_
_geom_torsion_atom_site_label_1
_geom_torsion_atom_site_label_2
_geom_torsion_atom_site_label_3
_geom_torsion_atom_site_label_4
_geom_torsion
C10 N4 C14 C13 1.5(16)
U1 N4 C14 C13 -163.9(9)
C9 N3 C5 C6 -2.2(17)
U1 N3 C5 C6 177.6(9)
N3 C5 C6 C7 0(2)
C5 C6 C7 C8 1(2)
C6 C7 C8 C9 0(2)
C5 N3 C9 C8 3.2(16)
U1 N3 C9 C8 -176.6(8)
C5 N3 C9 C10 -175.8(10)
U1 N3 C9 C10 4.3(13)
C7 C8 C9 N3 -2.1(18)
C7 C8 C9 C10 176.9(12)
C11 C12 C13 C14 -2.5(18)
N4 C14 C13 C12 1.3(19)
C14 N4 C10 C11 -3.1(15)
U1 N4 C10 C11 162.5(8)
C14 N4 C10 C9 176.9(10)
U1 N4 C10 C9 -17.5(12)
N3 C9 C10 C11 -171.4(11)
C8 C9 C10 C11 9.6(17)
N3 C9 C10 N4 8.6(14)
C8 C9 C10 N4 -170.4(10)
N4 C10 C11 C12 2.0(17)
C9 C10 C11 C12 -178.1(11)
C13 C12 C11 C10 0.9(19)
C1 Au1 Au2 C2 75.1(6)

loop_
_twin_individual_id
_twin_individual_mass_fraction_refined
1 0.9895(14)
2 0.0105(14)
